data_9006344
loop_
_publ_author_name
'Bonaccorsi, E.'
'Comodi, P.'
'Merlino, S.'

_publ_section_title
;
 Thermal behaviour of davyne-group minerals
 Sample: T = 943 K
;
_journal_name_full 'Physics and Chemistry of Minerals'
_journal_page_first 367
_journal_page_last 374
_journal_volume 22
_journal_year 1995
_chemical_formula_sum 'Al3 Ca Cl1.12 K0.99 Na2.01 O13.5 S0.44 Si3'
_chemical_name_mineral Microsommite
_space_group_IT_number 176
_symmetry_space_group_name_Hall '-P 6c'
_symmetry_space_group_name_H-M 'P 63/m'
_cell_angle_alpha 90
_cell_angle_beta 90
_cell_angle_gamma 120
_cell_formula_units_Z 2
_cell_length_a 12.871
_cell_length_b 12.871
_cell_length_c 5.371
_cell_volume 770.567
_database_code_amcsd 0007926
_diffrn_ambient_temperature 943
_exptl_crystal_density_diffrn 2.414
_cod_original_formula_sum 'Ca Cl1.12 Na2.01 K.99 S.44 O13.5 Si3 Al3'
_cod_database_code 9006344

loop_
_space_group_symop_operation_xyz
x,y,z
-x+y,-x,1/2-z
x-y,x,1/2+z
y,-x+y,-z
-y,x-y,z
x,y,1/2-z
-x,-y,1/2+z
x-y,x,-z
-x+y,-x,z
-y,x-y,1/2-z
y,-x+y,1/2+z
-x,-y,-z

loop_
_atom_site_label
_atom_site_fract_x
_atom_site_fract_y
_atom_site_fract_z
_atom_site_occupancy
_atom_site_U_iso_or_equiv
_atom_site_type_symbol
_atom_site_attached_hydrogens
Ca 0.33333 0.66667 0.75000 1.00000 0.03600 Ca 0
Cl 0.30300 0.62800 0.25000 0.33333 0.09700 Cl 0
Na1 0.15800 0.31700 0.25000 0.50000 0.07700 Na 0
K 0.23100 0.11900 0.75000 0.33000 0.10600 K 0
Na2 0.23100 0.11900 0.75000 0.17000 0.10600 Na 0
S1 0.00000 0.00000 0.25000 0.44000 0.09100 S 0
OA 0.00000 0.00000 0.00000 0.15000 0.10000 O 0
OB 0.06030 0.09850 0.10610 0.18000 0.12000 O 0
OC 0.03580 0.12240 0.25000 0.09000 0.10000 O 0
Cl* 0.02970 -0.82800 0.88180 0.02000 0.08000 Cl 0
Si 0.32980 0.41240 0.75000 1.00000 0.01600 Si 0
Al 0.07150 0.41220 0.75000 1.00000 0.01700 Al 0
O1 0.20960 0.42190 0.75000 1.00000 0.03500 O 0
O2 0.10850 0.56150 0.75000 1.00000 0.03500 O 0
O3 -0.00830 0.33120 1.00900 1.00000 0.03500 O 0

loop_
_cod_changelog_entry_id
_cod_changelog_entry_author
_cod_changelog_entry_date
_cod_changelog_entry_text
1
;cod-tools version 3.8.0
Id: cif_guess_AMCSD_atom_types 9581 2023-05-17 12:35:41Z saulius
;
2023-05-23T09:19:52+03:00
;Derived atom types and hydrogen counts
from atom names that follow the AMCSD naming convention
(Wat == water, O-H == hydroxyl).
;
2
;cod-tools version 3.10.1
Id: cif_fix_AMCSD_atom_labels 10224 2024-08-07 11:09:31Z saulius
;
2024-08-07T19:39:51+03:00
;Changed the following '_atom_site_label' values:
the first duplicated label 'Na'  converted to 'Na1'
duplicated label 'Na' at index 4 converted to 'Na2'
;

loop_
_cod_related_entry_id
_cod_related_entry_database
_cod_related_entry_code
1 AMCSD 0007926
